data_7108373
loop_
_publ_author_name
'Kuruppanthara N. Vijayadas'
'Hilda C. Davis'
'Amol S. Kotmale'
'Rupesh L. Gawade'
'Vedavati G. Puranik'
'Pattuparambil R. Rajamohanan'
'Gangadhar J. Sanjayan'

_publ_section_title
;
 An unusual conformational similarity of two peptide folds featuring
 sulfonamide and carboxamide on the backbone
;
_journal_name_full Chem.Commun.
_journal_page_first 9747
_journal_paper_doi 10.1039/c2cc34533a
_journal_volume 48
_journal_year 2012
_chemical_absolute_configuration rmad
_chemical_formula_moiety 'C14 H21 N3 O4 S'
_chemical_formula_sum 'C14 H21 N3 O4 S'
_chemical_formula_weight 327.40
_chemical_melting_point 432(2)
_chemical_name_common Peptide
_chemical_name_systematic
;
?
;
_space_group_IT_number 4
_symmetry_cell_setting monoclinic
_symmetry_space_group_name_Hall 'P 2yb'
_symmetry_space_group_name_H-M 'P 1 21 1'
_atom_sites_solution_hydrogens geom
_atom_sites_solution_primary direct
_atom_sites_solution_secondary difmap
_audit_creation_method SHELXL-97
_cell_angle_alpha 90.00
_cell_angle_beta 90.145(2)
_cell_angle_gamma 90.00
_cell_formula_units_Z 2
_cell_length_a 4.9219(1)
_cell_length_b 10.1580(3)
_cell_length_c 16.0223(5)
_cell_measurement_reflns_used 1661
_cell_measurement_temperature 100(2)
_cell_measurement_theta_max 28.09
_cell_measurement_theta_min 2.54
_cell_volume 801.06(4)
_computing_cell_refinement 'Bruker SAINT'
_computing_data_collection 'Bruker APEX2'
_computing_data_reduction 'Bruker SAINT'
_computing_molecular_graphics 'Bruker SHELXTL,PyMOL and PLATON'
_computing_publication_material 'Bruker SHELXTL'
_computing_structure_refinement 'SHELXL-97 (Sheldrick, 2008)'
_computing_structure_solution 'SHELXS-97 (Sheldrick, 2008)'
_diffrn_ambient_temperature 100(2)
_diffrn_measured_fraction_theta_full 0.999
_diffrn_measured_fraction_theta_max 0.999
_diffrn_measurement_device_type 'Bruker APEX-II CCD'
_diffrn_measurement_method '\f and \w scans'
_diffrn_radiation_monochromator graphite
_diffrn_radiation_source 'fine-focus sealed tube'
_diffrn_radiation_type MoK\a
_diffrn_radiation_wavelength 0.71073
_diffrn_reflns_av_R_equivalents 0.0298
_diffrn_reflns_av_sigmaI/netI 0.0517
_diffrn_reflns_limit_h_max 5
_diffrn_reflns_limit_h_min -5
_diffrn_reflns_limit_k_max 11
_diffrn_reflns_limit_k_min -12
_diffrn_reflns_limit_l_max 19
_diffrn_reflns_limit_l_min -16
_diffrn_reflns_number 3554
_diffrn_reflns_theta_full 24.98
_diffrn_reflns_theta_max 24.98
_diffrn_reflns_theta_min 2.37
_exptl_absorpt_coefficient_mu 0.223
_exptl_absorpt_correction_T_max 0.9891
_exptl_absorpt_correction_T_min 0.9622
_exptl_absorpt_correction_type multi-scan
_exptl_absorpt_process_details 'Bruker SADABS'
_exptl_crystal_colour colourless
_exptl_crystal_density_diffrn 1.357
_exptl_crystal_density_method 'not measured'
_exptl_crystal_description Plate
_exptl_crystal_F_000 348
_exptl_crystal_size_max 0.17
_exptl_crystal_size_mid 0.10
_exptl_crystal_size_min 0.05
_refine_diff_density_max 0.345
_refine_diff_density_min -0.351
_refine_diff_density_rms 0.048
_refine_ls_abs_structure_details 'Flack H D (1983), Acta Cryst. A39, 876-881'
_refine_ls_abs_structure_Flack 0.07(8)
_refine_ls_extinction_method none
_refine_ls_goodness_of_fit_ref 1.033
_refine_ls_hydrogen_treatment riding
_refine_ls_matrix_type full
_refine_ls_number_parameters 203
_refine_ls_number_reflns 2463
_refine_ls_number_restraints 1
_refine_ls_restrained_S_all 1.032
_refine_ls_R_factor_all 0.0372
_refine_ls_R_factor_gt 0.0345
_refine_ls_shift/su_max 0.000
_refine_ls_shift/su_mean 0.000
_refine_ls_structure_factor_coef Fsqd
_refine_ls_weighting_details 'calc w=1/[\s^2^(Fo^2^)+(0.0351P)^2^+0.1975P] where P=(Fo^2^+2Fc^2^)/3'
_refine_ls_weighting_scheme calc
_refine_ls_wR_factor_gt 0.0804
_refine_ls_wR_factor_ref 0.0821
_reflns_number_gt 2326
_reflns_number_total 2463
_reflns_threshold_expression >2sigma(I)
_cod_data_source_file c2cc34533a.txt
_cod_data_source_block compound4
_cod_depositor_comments
;
The following automatic conversions were performed:

'_chemical_melting_point' value '157-161 degree centigrade' was
changed to '432(2)' - it was converted from degrees Celsius(C) to
Kelvins(K), the average value was taken and precision was estimated.

Automatic conversion script
Id: cif_fix_values 1715 2011-07-08 13:25:40Z adriana 
;
_cod_original_sg_symbol_H-M P21
_cod_database_code 7108373

loop_
_symmetry_equiv_pos_as_xyz
'x, y, z'
'-x, y+1/2, -z'

loop_
_atom_site_label
_atom_site_type_symbol
_atom_site_fract_x
_atom_site_fract_y
_atom_site_fract_z
_atom_site_U_iso_or_equiv
_atom_site_adp_type
_atom_site_occupancy
_atom_site_symmetry_multiplicity
_atom_site_calc_flag
_atom_site_refinement_flags
S1 S 0.66845(12) 0.16767(7) 0.32351(4) 0.01390(16) Uani 1 1 d .
O1 O 1.2882(4) -0.1205(2) 0.11580(13) 0.0319(6) Uani 1 1 d .
O2 O 0.7884(4) 0.05281(18) 0.35982(12) 0.0175(5) Uani 1 1 d .
O3 O 0.3907(4) 0.19766(17) 0.34226(11) 0.0176(5) Uani 1 1 d .
O4 O 1.1333(4) 0.48789(19) 0.25853(11) 0.0193(5) Uani 1 1 d .
N1 N 1.0562(5) -0.0072(2) 0.21692(14) 0.0190(5) Uani 1 1 d .
H1 H 1.0431 -0.0008 0.2715 0.023 Uiso 1 1 calc R
N2 N 0.8472(5) 0.2906(2) 0.35470(14) 0.0148(5) Uani 1 1 d .
H2 H 1.0066 0.2747 0.3776 0.018 Uiso 1 1 calc R
N3 N 0.7106(5) 0.5371(2) 0.21297(13) 0.0173(5) Uani 1 1 d .
H3 H 0.5362 0.5360 0.2249 0.021 Uiso 1 1 calc R
C1 C 1.2399(6) -0.0975(3) 0.18890(18) 0.0211(6) Uani 1 1 d .
C2 C 0.8850(6) 0.0769(3) 0.17113(17) 0.0172(6) Uani 1 1 d .
C3 C 0.6930(5) 0.1564(3) 0.21305(16) 0.0167(6) Uani 1 1 d .
C4 C 0.5199(6) 0.2383(3) 0.16807(17) 0.0192(6) Uani 1 1 d .
H4 H 0.3870 0.2888 0.1966 0.023 Uiso 1 1 calc R
C5 C 0.5395(6) 0.2468(3) 0.08224(18) 0.0246(7) Uani 1 1 d .
H5 H 0.4223 0.3036 0.0518 0.029 Uiso 1 1 calc R
C6 C 0.7321(6) 0.1714(4) 0.04085(16) 0.0264(6) Uani 1 1 d .
H6 H 0.7477 0.1779 -0.0181 0.032 Uiso 1 1 calc R
C7 C 0.9015(6) 0.0868(3) 0.08432(18) 0.0231(7) Uani 1 1 d .
H7 H 1.0303 0.0351 0.0548 0.028 Uiso 1 1 calc R
C8 C 0.7585(5) 0.4283(3) 0.34701(16) 0.0146(6) Uani 1 1 d .
H8 H 0.5561 0.4305 0.3419 0.018 Uiso 1 1 calc R
C9 C 0.8431(6) 0.5041(3) 0.42544(16) 0.0176(6) Uani 1 1 d .
H9 H 1.0450 0.4982 0.4315 0.021 Uiso 1 1 calc R
C10 C 0.7644(6) 0.6492(3) 0.41778(19) 0.0274(7) Uani 1 1 d .
H10A H 0.5673 0.6565 0.4103 0.041 Uiso 1 1 calc R
H10B H 0.8565 0.6880 0.3695 0.041 Uiso 1 1 calc R
H10C H 0.8189 0.6961 0.4686 0.041 Uiso 1 1 calc R
C11 C 0.7125(6) 0.4437(3) 0.50303(17) 0.0228(7) Uani 1 1 d .
H11A H 0.5146 0.4527 0.4994 0.034 Uiso 1 1 calc R
H11B H 0.7788 0.4894 0.5529 0.034 Uiso 1 1 calc R
H11C H 0.7605 0.3502 0.5065 0.034 Uiso 1 1 calc R
C12 C 0.8830(5) 0.4879(3) 0.26807(17) 0.0154(6) Uani 1 1 d .
C13 C 0.7953(6) 0.5927(3) 0.13369(18) 0.0259(7) Uani 1 1 d .
H13A H 0.9762 0.6319 0.1398 0.039 Uiso 1 1 calc R
H13B H 0.6656 0.6607 0.1164 0.039 Uiso 1 1 calc R
H13C H 0.8013 0.5231 0.0914 0.039 Uiso 1 1 calc R
C14 C 1.3770(6) -0.1731(3) 0.25884(19) 0.0253(7) Uani 1 1 d .
H14A H 1.2899 -0.2593 0.2650 0.038 Uiso 1 1 calc R
H14B H 1.3600 -0.1237 0.3111 0.038 Uiso 1 1 calc R
H14C H 1.5697 -0.1852 0.2456 0.038 Uiso 1 1 calc R

loop_
_atom_site_aniso_label
_atom_site_aniso_U_11
_atom_site_aniso_U_22
_atom_site_aniso_U_33
_atom_site_aniso_U_23
_atom_site_aniso_U_13
_atom_site_aniso_U_12
S1 0.0122(3) 0.0142(3) 0.0153(3) 0.0009(3) 0.0021(2) 0.0005(3)
O1 0.0330(13) 0.0359(13) 0.0267(12) -0.0108(10) 0.0046(10) 0.0090(11)
O2 0.0177(10) 0.0156(10) 0.0191(10) 0.0016(8) 0.0038(8) 0.0014(8)
O3 0.0117(9) 0.0179(11) 0.0231(10) 0.0011(8) 0.0026(8) 0.0010(8)
O4 0.0098(10) 0.0267(11) 0.0213(10) 0.0037(9) 0.0025(8) -0.0004(9)
N1 0.0186(13) 0.0218(13) 0.0165(12) -0.0011(10) 0.0016(10) 0.0032(11)
N2 0.0098(12) 0.0169(12) 0.0176(12) -0.0011(10) -0.0038(9) 0.0040(10)
N3 0.0109(11) 0.0251(13) 0.0160(12) 0.0047(10) 0.0006(9) 0.0027(11)
C1 0.0163(14) 0.0178(14) 0.0293(17) -0.0085(13) 0.0033(13) -0.0036(13)
C2 0.0167(15) 0.0155(14) 0.0195(15) -0.0019(12) 0.0011(12) -0.0021(12)
C3 0.0152(13) 0.0186(13) 0.0164(12) -0.0002(13) -0.0002(10) -0.0025(15)
C4 0.0201(15) 0.0165(14) 0.0210(15) 0.0002(12) -0.0016(12) -0.0022(13)
C5 0.0240(16) 0.0262(16) 0.0234(16) 0.0056(13) -0.0063(13) 0.0001(14)
C6 0.0278(15) 0.0358(16) 0.0156(13) 0.0009(16) 0.0000(12) -0.0060(19)
C7 0.0191(16) 0.0295(17) 0.0206(16) -0.0022(13) 0.0032(13) -0.0026(14)
C8 0.0111(13) 0.0156(14) 0.0172(13) 0.0015(11) 0.0002(11) 0.0013(12)
C9 0.0146(14) 0.0188(15) 0.0193(15) -0.0023(12) -0.0010(11) -0.0007(12)
C10 0.0350(17) 0.0207(16) 0.0264(15) -0.0056(14) -0.0022(13) -0.0003(15)
C11 0.0241(16) 0.0270(16) 0.0174(14) -0.0050(13) -0.0015(12) 0.0010(14)
C12 0.0161(15) 0.0110(12) 0.0192(14) -0.0031(11) 0.0036(12) 0.0006(12)
C13 0.0249(16) 0.0315(17) 0.0214(16) 0.0093(13) 0.0009(13) -0.0012(15)
C14 0.0225(16) 0.0197(16) 0.0336(18) -0.0047(13) 0.0005(13) 0.0057(14)

loop_
_atom_type_symbol
_atom_type_description
_atom_type_scat_dispersion_real
_atom_type_scat_dispersion_imag
_atom_type_scat_source
C C 0.0033 0.0016 'International Tables Vol C Tables 4.2.6.8 and 6.1.1.4'
H H 0.0000 0.0000 'International Tables Vol C Tables 4.2.6.8 and 6.1.1.4'
N N 0.0061 0.0033 'International Tables Vol C Tables 4.2.6.8 and 6.1.1.4'
O O 0.0106 0.0060 'International Tables Vol C Tables 4.2.6.8 and 6.1.1.4'
S S 0.1246 0.1234 'International Tables Vol C Tables 4.2.6.8 and 6.1.1.4'

loop_
_geom_angle_atom_site_label_1
_geom_angle_atom_site_label_2
_geom_angle_atom_site_label_3
_geom_angle
O2 S1 O3 118.76(11)
O2 S1 N2 106.39(11)
O3 S1 N2 106.95(11)
O2 S1 C3 108.85(13)
O3 S1 C3 106.84(12)
N2 S1 C3 108.74(12)
C1 N1 C2 129.3(2)
C1 N1 H1 115.3
C2 N1 H1 115.3
C8 N2 S1 123.44(19)
C8 N2 H2 118.3
S1 N2 H2 118.3
C12 N3 C13 123.1(2)
C12 N3 H3 118.4
C13 N3 H3 118.4
O1 C1 N1 125.2(3)
O1 C1 C14 121.7(3)
N1 C1 C14 113.0(2)
C7 C2 N1 121.8(2)
C7 C2 C3 118.2(2)
N1 C2 C3 120.0(2)
C4 C3 C2 120.3(2)
C4 C3 S1 115.7(2)
C2 C3 S1 123.8(2)
C5 C4 C3 120.6(3)
C5 C4 H4 119.7
C3 C4 H4 119.7
C4 C5 C6 119.4(3)
C4 C5 H5 120.3
C6 C5 H5 120.3
C7 C6 C5 120.9(3)
C7 C6 H6 119.6
C5 C6 H6 119.6
C6 C7 C2 120.6(3)
C6 C7 H7 119.7
C2 C7 H7 119.7
N2 C8 C9 109.3(2)
N2 C8 C12 109.0(2)
C9 C8 C12 111.8(2)
N2 C8 H8 108.9
C9 C8 H8 108.9
C12 C8 H8 108.9
C10 C9 C11 110.2(2)
C10 C9 C8 110.5(2)
C11 C9 C8 110.6(2)
C10 C9 H9 108.5
C11 C9 H9 108.5
C8 C9 H9 108.5
C9 C10 H10A 109.5
C9 C10 H10B 109.5
H10A C10 H10B 109.5
C9 C10 H10C 109.5
H10A C10 H10C 109.5
H10B C10 H10C 109.5
C9 C11 H11A 109.5
C9 C11 H11B 109.5
H11A C11 H11B 109.5
C9 C11 H11C 109.5
H11A C11 H11C 109.5
H11B C11 H11C 109.5
O4 C12 N3 123.6(2)
O4 C12 C8 120.0(2)
N3 C12 C8 116.4(2)
N3 C13 H13A 109.5
N3 C13 H13B 109.5
H13A C13 H13B 109.5
N3 C13 H13C 109.5
H13A C13 H13C 109.5
H13B C13 H13C 109.5
C1 C14 H14A 109.5
C1 C14 H14B 109.5
H14A C14 H14B 109.5
C1 C14 H14C 109.5
H14A C14 H14C 109.5
H14B C14 H14C 109.5

loop_
_geom_bond_atom_site_label_1
_geom_bond_atom_site_label_2
_geom_bond_distance
S1 O2 1.431(2)
S1 O3 1.4332(18)
S1 N2 1.607(2)
S1 C3 1.778(3)
O1 C1 1.218(3)
O4 C12 1.242(3)
N1 C1 1.364(4)
N1 C2 1.405(4)
N1 H1 0.8800
N2 C8 1.470(3)
N2 H2 0.8800
N3 C12 1.321(4)
N3 C13 1.453(3)
N3 H3 0.8800
C1 C14 1.515(4)
C2 C7 1.397(4)
C2 C3 1.414(4)
C3 C4 1.391(4)
C4 C5 1.381(4)
C4 H4 0.9500
C5 C6 1.388(4)
C5 H5 0.9500
C6 C7 1.384(4)
C6 H6 0.9500
C7 H7 0.9500
C8 C9 1.531(4)
C8 C12 1.531(4)
C8 H8 1.0000
C9 C10 1.529(4)
C9 C11 1.530(4)
C9 H9 1.0000
C10 H10A 0.9800
C10 H10B 0.9800
C10 H10C 0.9800
C11 H11A 0.9800
C11 H11B 0.9800
C11 H11C 0.9800
C13 H13A 0.9800
C13 H13B 0.9800
C13 H13C 0.9800
C14 H14A 0.9800
C14 H14B 0.9800
C14 H14C 0.9800

loop_
_geom_torsion_atom_site_label_1
_geom_torsion_atom_site_label_2
_geom_torsion_atom_site_label_3
_geom_torsion_atom_site_label_4
_geom_torsion
O2 S1 N2 C8 -165.9(2)
O3 S1 N2 C8 -38.1(2)
C3 S1 N2 C8 77.0(2)
C2 N1 C1 O1 0.3(5)
C2 N1 C1 C14 -177.6(2)
C1 N1 C2 C7 -6.2(4)
C1 N1 C2 C3 175.0(3)
C7 C2 C3 C4 2.2(4)
N1 C2 C3 C4 -179.0(2)
C7 C2 C3 S1 -173.6(2)
N1 C2 C3 S1 5.2(4)
O2 S1 C3 C4 161.8(2)
O3 S1 C3 C4 32.4(2)
N2 S1 C3 C4 -82.7(2)
O2 S1 C3 C2 -22.1(3)
O3 S1 C3 C2 -151.5(2)
N2 S1 C3 C2 93.4(3)
C2 C3 C4 C5 -2.3(4)
S1 C3 C4 C5 173.9(2)
C3 C4 C5 C6 0.8(4)
C4 C5 C6 C7 0.9(5)
C5 C6 C7 C2 -0.9(5)
N1 C2 C7 C6 -179.4(3)
C3 C2 C7 C6 -0.6(4)
S1 N2 C8 C9 141.0(2)
S1 N2 C8 C12 -96.6(2)
N2 C8 C9 C10 177.6(2)
C12 C8 C9 C10 56.8(3)
N2 C8 C9 C11 -60.1(3)
C12 C8 C9 C11 179.1(2)
C13 N3 C12 O4 2.1(4)
C13 N3 C12 C8 -177.7(2)
N2 C8 C12 O4 -56.9(3)
C9 C8 C12 O4 64.0(3)
N2 C8 C12 N3 123.0(3)
C9 C8 C12 N3 -116.1(3)
